data_5000182
loop_
_publ_author_name
'De, A.'
'Ghosh, R.'
'Roychowdhury, S.'
'Roychowdhury, P.'

_publ_section_title
;
 Structural analysis of picene, C~22~H~14~
;
_journal_issue 6
_journal_name_full 'Acta Crystallographica Section C'
_journal_page_first 907
_journal_page_last 909
_journal_paper_doi 10.1107/S0108270185005959
_journal_volume 41
_journal_year 1985
_chemical_formula_sum 'C22 H14'
_space_group_IT_number 4
_symmetry_cell_setting monoclinic
_symmetry_space_group_name_Hall 'P 2yb'
_symmetry_space_group_name_H-M 'P 1 21 1'
_cell_angle_alpha 90
_cell_angle_beta 90.46(1)
_cell_angle_gamma 90
_cell_formula_units_Z 2
_cell_length_a 8.480(2)
_cell_length_b 6.154(2)
_cell_length_c 13.515(3)
_cod_original_sg_symbol_H-M 'P 21'
_cod_database_code 5000182

loop_
_symmetry_equiv_pos_site_id
_symmetry_equiv_pos_as_xyz
1 x,y,z
2 -x,1/2+y,-z

loop_
_atom_site_label
_atom_site_type_symbol
_atom_site_fract_x
_atom_site_fract_y
_atom_site_fract_z
C1 C 0.6308(6) 0.2155(11) 0.3028(4)
C2 C 0.5434(7) 0.0449(14) 0.2607(4)
C3 C 0.5065(8) 0.0458(15) 0.1589(5)
C4 C 0.5598(7) 0.20700 0.0993(4)
C5 C 0.6449(7) 0.3808(13) 0.1336(4)
C6 C 0.6770(6) 0.3848(12) 0.2370(4)
C7 C 0.7645(7) 0.5541(13) 0.2787(4)
C8 C 0.8023(7) 0.5686(13) 0.3771(4)
C9 C 0.7633(6) 0.3992(11) 0.4439(4)
C10 C 0.6767(6) 0.2256(11) 0.4069(4)
C11 C 0.6269(6) 0.0540(13) 0.4713(4)
C12 C 0.6705(7) 0.0510(14) 0.5719(4)
C13 C 0.7599(7) 0.2316(12) 0.6073(4)
C14 C 0.8062(6) 0.4012(10) 0.5464(4)
C15 C 0.8942(6) 0.5739(12) 0.5864(4)
C16 C 0.9380(7) 0.5804(13) 0.6838(4)
C17 C 0.8987(7) 0.4088(12) 0.7500(4)
C18 C 0.8090(7) 0.2358(12) 0.7125(4)
C19 C 0.7686(7) 0.0728(14) 0.7781(4)
C20 C 0.8190(7) 0.0829(15) 0.8776(4)
C21 C 0.9074(8) 0.2556(14) 0.9106(4)
C22 C 0.9491(7) 0.4218(12) 0.8492(4)
H1 H 0.50510 -0.08740 0.30660
H2 H 0.43440 -0.08380 0.12740
H3 H 0.53400 0.19830 0.02170
H4 H 0.68570 0.50550 0.08400
H5 H 0.80610 0.68350 0.23030
H6 H 0.86280 0.71250 0.40420
H7 H 0.55470 -0.07520 0.44220
H8 H 0.63690 -0.08210 0.62030
H9 H 0.92910 0.70450 0.53840
H10 H 1.00560 0.71770 0.71070
H11 H 0.69580 -0.06110 0.75350
H12 H 0.78910 -0.04730 0.92740
H13 H 0.94360 0.26080 0.98700
H14 H 1.01800 0.55780 0.87590

loop_
_atom_type_symbol
_atom_type_radius_bond
C 0.68
H 0.23
